data_4319357
loop_
_publ_author_name
'Craig C. McLauchlan'
'Scott D. Robowski'
'James A. Ibers'

_publ_section_title
;
 Syntheses and Characterization of the Metal Maleonitrilediselenolates
 [K([2.2.2]-cryptand)]2[M(Se2C2(CN)2)2] (M = Ni, Pd, Pt) and
 [Ni(dmf)5Cl]2[Ni(Se2C2(CN)2)2]
;
_journal_name_full 'Inorganic Chemistry'
_journal_page_first 1372
_journal_page_last 1375
_journal_paper_doi 10.1021/ic0008666
_journal_volume 40
_journal_year 2001
_chemical_formula_moiety '2(C18 H36 K N2 O6) (C8 N4 Pd Se4)'
_chemical_formula_sum 'C44 H72 K2 N8 O12 Pd Se4'
_chemical_formula_weight 1405.54
_chemical_melting_point 514.1(10)
_chemical_name_common 'Bis([2.2.2]-cryptand) Palladium-bis(maleonitrilediselenolate)'
_chemical_name_systematic
; 
 ? 
;
_space_group_IT_number 14
_symmetry_cell_setting monoclinic
_symmetry_space_group_name_Hall '-P 2ybc'
_symmetry_space_group_name_H-M 'P 1 21/c 1'
_atom_sites_solution_hydrogens geom
_atom_sites_solution_primary direct
_atom_sites_solution_secondary difmap
_audit_creation_method SHELXL-97
_cell_angle_alpha 90.00
_cell_angle_beta 108.554(11)
_cell_angle_gamma 90.00
_cell_formula_units_Z 2
_cell_length_a 12.2906(8)
_cell_length_b 15.6686(10)
_cell_length_c 15.5476(10)
_cell_measurement_temperature 153(2)
_cell_volume 2838.5(4)
_computing_cell_refinement 'SMART Version 5.054 (Bruker, 1997)'
_computing_data_collection 'SMART Version 5.054 (Bruker, 1997)'
_computing_data_reduction 'SAINT+ Version 6.0 (Bruker, 1997)'
_computing_molecular_graphics 'SHELX-97 (Sheldrick, 1997)'
_computing_publication_material 'SHELX-97 (Sheldrick, 1997)'
_computing_structure_refinement 'SHELXL-97 (Sheldrick, 1997)'
_computing_structure_solution 'SHELXS-97 (Sheldrick, 1990)'
_diffrn_ambient_temperature 153(2)
_diffrn_measured_fraction_theta_full 0.928
_diffrn_measured_fraction_theta_max 0.928
_diffrn_measurement_device_type 'Bruker-AXS SMART-1000 CCD'
_diffrn_measurement_method /w
_diffrn_radiation_monochromator graphite
_diffrn_radiation_source 'standard focus sealed tube'
_diffrn_radiation_type MoK\a
_diffrn_radiation_wavelength 0.71073
_diffrn_reflns_av_R_equivalents 0.0519
_diffrn_reflns_av_sigmaI/netI 0.1019
_diffrn_reflns_limit_h_max 16
_diffrn_reflns_limit_h_min -16
_diffrn_reflns_limit_k_max 20
_diffrn_reflns_limit_k_min -20
_diffrn_reflns_limit_l_max 19
_diffrn_reflns_limit_l_min -20
_diffrn_reflns_number 25636
_diffrn_reflns_theta_full 28.77
_diffrn_reflns_theta_max 28.77
_diffrn_reflns_theta_min 1.90
_diffrn_standards_decay_% '< 2'
_exptl_absorpt_coefficient_mu 3.100
_exptl_absorpt_correction_type analytical
_exptl_crystal_colour red
_exptl_crystal_density_diffrn 1.645
_exptl_crystal_density_method 'not measured'
_exptl_crystal_description block
_exptl_crystal_F_000 1416
_refine_diff_density_max 1.545
_refine_diff_density_min -0.761
_refine_diff_density_rms 0.106
_refine_ls_extinction_method none
_refine_ls_goodness_of_fit_ref 0.856
_refine_ls_hydrogen_treatment riding
_refine_ls_matrix_type full
_refine_ls_number_parameters 341
_refine_ls_number_reflns 6854
_refine_ls_number_restraints 0
_refine_ls_restrained_S_all 0.856
_refine_ls_R_factor_all 0.0899
_refine_ls_R_factor_gt 0.0436
_refine_ls_shift/su_max 0.679
_refine_ls_shift/su_mean 0.044
_refine_ls_structure_factor_coef Fsqd
_refine_ls_weighting_details
; calc 
 1/[\s^2^(Fo^2^)+(0.0400Fo^2^)^2^]  
;
_refine_ls_weighting_scheme calc
_refine_ls_wR_factor_gt 0.0850
_refine_ls_wR_factor_ref 0.0904
_reflns_number_gt 3618
_reflns_number_total 6854
_reflns_threshold_expression >2sigma(I)
_cod_data_source_file ic0008666_2.cif
_cod_data_source_block pdmns2
_cod_depositor_comments
;
The following automatic conversions were performed:

'_chemical_melting_point' value '240-242 C' was changed to
'514.1(10)' - it was converted from degrees Celsius(C) to Kelvins(K),
the average value was taken and precision was estimated.

Automatic conversion script
Id: cif_fix_values 1569 2011-02-09 13:29:24Z adriana 
;
_cod_original_cell_volume 2838.5(3)
_cod_database_code 4319357

loop_
_symmetry_equiv_pos_as_xyz
'x, y, z'
'-x, y+1/2, -z+1/2'
'-x, -y, -z'
'x, -y-1/2, z-1/2'

loop_
_atom_site_label
_atom_site_type_symbol
_atom_site_fract_x
_atom_site_fract_y
_atom_site_fract_z
_atom_site_U_iso_or_equiv
_atom_site_adp_type
_atom_site_occupancy
_atom_site_symmetry_multiplicity
_atom_site_calc_flag
_atom_site_refinement_flags
_atom_site_disorder_assembly
_atom_site_disorder_group
Pd1 Pd 1.0000 -0.5000 0.5000 0.03570(13) Uani 1 2 d S . .
Se1 Se 0.98899(4) -0.42123(3) 0.62968(3) 0.04387(14) Uani 1 1 d . . .
Se2 Se 0.82228(4) -0.44013(3) 0.40578(3) 0.04325(14) Uani 1 1 d . . .
K1 K 0.73548(7) -0.87844(5) 0.46483(5) 0.0290(2) Uani 1 1 d . . .
O1 O 0.6421(2) -0.72231(16) 0.39842(17) 0.0373(7) Uani 1 1 d . . .
O2 O 0.5290(2) -0.87830(16) 0.33385(16) 0.0327(6) Uani 1 1 d . . .
O3 O 0.9660(2) -0.83902(17) 0.54057(18) 0.0387(7) Uani 1 1 d . . .
O4 O 0.7335(2) -1.03610(16) 0.53385(17) 0.0326(6) Uani 1 1 d . . .
O5 O 0.6687(2) -0.89300(16) 0.61890(16) 0.0333(6) Uani 1 1 d . . .
O6 O 0.8732(2) -0.90634(17) 0.36263(17) 0.0382(7) Uani 1 1 d . . .
C1 C 0.8467(4) -0.3683(3) 0.5796(3) 0.0303(11) Uani 0.883(3) 1 d P A 1
C2 C 0.7782(4) -0.3769(3) 0.4916(3) 0.0310(11) Uani 0.883(3) 1 d P A 1
C3 C 0.8092(16) -0.3068(12) 0.6446(14) 0.088(11) Uani 0.883(3) 1 d P A 1
C4 C 0.6694(7) -0.3373(4) 0.4594(4) 0.0425(17) Uani 0.883(3) 1 d P A 1
N2 N 0.5806(4) -0.3081(3) 0.4334(3) 0.0468(11) Uani 0.883(3) 1 d P A 1
N1 N 0.7885(5) -0.2678(4) 0.6856(4) 0.0466(16) Uani 0.883(3) 1 d P A 1
Se4 Se 0.6883(6) -0.3886(6) 0.4885(4) 0.079(3) Uani 0.117(3) 1 d P A 2
Se3 Se 0.8154(15) -0.3183(9) 0.6203(14) 0.052(3) Uani 0.117(3) 1 d P A 2
C5 C 0.7120(4) -0.6640(3) 0.5534(3) 0.0438(11) Uani 1 1 d . . .
H5A H 0.7434 -0.6106 0.5858 0.053 Uiso 1 1 calc R . .
H5B H 0.6378 -0.6755 0.5635 0.053 Uiso 1 1 calc R . .
C6 C 0.6906(4) -0.6509(3) 0.4539(3) 0.0470(12) Uani 1 1 d . . .
H6A H 0.6384 -0.6015 0.4336 0.056 Uiso 1 1 calc R . .
H6B H 0.7642 -0.6363 0.4443 0.056 Uiso 1 1 calc R . .
C7 C 0.5226(3) -0.7357(3) 0.3852(3) 0.0401(11) Uani 1 1 d . . .
H7A H 0.4807 -0.6808 0.3716 0.048 Uiso 1 1 calc R . .
H7B H 0.5121 -0.7600 0.4408 0.048 Uiso 1 1 calc R . .
C8 C 0.4771(3) -0.7966(2) 0.3070(3) 0.0376(10) Uani 1 1 d . . .
H8A H 0.3926 -0.8013 0.2907 0.045 Uiso 1 1 calc R . .
H8B H 0.4958 -0.7756 0.2533 0.045 Uiso 1 1 calc R . .
C9 C 0.5050(3) -0.9354(3) 0.2600(3) 0.0424(11) Uani 1 1 d . . .
H9A H 0.5391 -0.9140 0.2144 0.051 Uiso 1 1 calc R . .
H9B H 0.4209 -0.9403 0.2307 0.051 Uiso 1 1 calc R . .
C10 C 0.5550(3) -1.0221(3) 0.2944(3) 0.0402(11) Uani 1 1 d . . .
H10A H 0.5174 -1.0439 0.3377 0.048 Uiso 1 1 calc R . .
H10B H 0.5373 -1.0623 0.2427 0.048 Uiso 1 1 calc R . .
C11 C 0.7795(4) -0.7624(3) 0.6793(3) 0.0425(11) Uani 1 1 d . . .
H11A H 0.7768 -0.7113 0.7160 0.051 Uiso 1 1 calc R . .
H11B H 0.8481 -0.7959 0.7130 0.051 Uiso 1 1 calc R . .
C12 C 0.6734(4) -0.8158(3) 0.6690(3) 0.0433(11) Uani 1 1 d . . .
H12A H 0.6703 -0.8304 0.7301 0.052 Uiso 1 1 calc R . .
H12B H 0.6047 -0.7811 0.6383 0.052 Uiso 1 1 calc R . .
C13 C 0.7451(4) -0.9578(2) 0.6671(3) 0.0377(10) Uani 1 1 d . . .
H13A H 0.7411 -0.9627 0.7295 0.045 Uiso 1 1 calc R . .
H13B H 0.8249 -0.9430 0.6710 0.045 Uiso 1 1 calc R . .
C14 C 0.7121(4) -1.0405(3) 0.6184(3) 0.0403(11) Uani 1 1 d . . .
H14A H 0.7573 -1.0875 0.6555 0.048 Uiso 1 1 calc R . .
H14B H 0.6297 -1.0520 0.6081 0.048 Uiso 1 1 calc R . .
C15 C 0.6853(4) -1.1060(2) 0.4762(3) 0.0417(11) Uani 1 1 d . . .
H15A H 0.6007 -1.1053 0.4610 0.050 Uiso 1 1 calc R . .
H15B H 0.7143 -1.1603 0.5078 0.050 Uiso 1 1 calc R . .
C16 C 0.7171(4) -1.1003(2) 0.3906(3) 0.0405(11) Uani 1 1 d . . .
H16A H 0.8015 -1.1055 0.4064 0.049 Uiso 1 1 calc R . .
H16B H 0.6822 -1.1492 0.3510 0.049 Uiso 1 1 calc R . .
C17 C 0.9114(4) -0.7084(3) 0.6060(3) 0.0461(12) Uani 1 1 d . . .
H17A H 0.9379 -0.6718 0.6606 0.055 Uiso 1 1 calc R . .
H17B H 0.9132 -0.6736 0.5533 0.055 Uiso 1 1 calc R . .
C18 C 0.9942(4) -0.7825(3) 0.6169(3) 0.0461(12) Uani 1 1 d . . .
H18A H 1.0723 -0.7596 0.6269 0.055 Uiso 1 1 calc R . .
H18B H 0.9955 -0.8155 0.6715 0.055 Uiso 1 1 calc R . .
C19 C 0.9925(4) -0.8067(3) 0.4641(3) 0.0523(13) Uani 1 1 d . . .
H19A H 1.0698 -0.7805 0.4840 0.063 Uiso 1 1 calc R . .
H19B H 0.9361 -0.7623 0.4336 0.063 Uiso 1 1 calc R . .
C20 C 0.9890(3) -0.8781(3) 0.3998(3) 0.0524(13) Uani 1 1 d . . .
H20A H 1.0180 -0.8583 0.3506 0.063 Uiso 1 1 calc R . .
H20B H 1.0382 -0.9257 0.4320 0.063 Uiso 1 1 calc R . .
C21 C 0.8656(4) -0.9843(3) 0.3140(3) 0.0486(12) Uani 1 1 d . . .
H21A H 0.9075 -1.0299 0.3555 0.058 Uiso 1 1 calc R . .
H21B H 0.9007 -0.9774 0.2653 0.058 Uiso 1 1 calc R . .
C22 C 0.7405(4) -1.0084(3) 0.2734(3) 0.0425(11) Uani 1 1 d . . .
H22A H 0.7008 -0.9631 0.2304 0.051 Uiso 1 1 calc R . .
H22B H 0.7353 -1.0618 0.2383 0.051 Uiso 1 1 calc R . .
N3 N 0.7919(3) -0.73472(19) 0.5928(2) 0.0351(8) Uani 1 1 d . . .
N4 N 0.6802(3) -1.0207(2) 0.3396(2) 0.0325(8) Uani 1 1 d . . .

loop_
_atom_site_aniso_label
_atom_site_aniso_U_11
_atom_site_aniso_U_22
_atom_site_aniso_U_33
_atom_site_aniso_U_23
_atom_site_aniso_U_13
_atom_site_aniso_U_12
Pd1 0.0316(3) 0.0407(3) 0.0285(3) 0.0047(2) 0.0005(2) -0.0120(2)
Se1 0.0424(3) 0.0459(3) 0.0322(3) 0.0019(2) -0.0039(2) 0.0004(2)
Se2 0.0318(2) 0.0596(3) 0.0309(2) -0.0032(2) -0.00049(19) -0.0059(2)
K1 0.0259(5) 0.0305(5) 0.0268(5) 0.0027(4) 0.0030(4) -0.0036(4)
O1 0.0339(17) 0.0373(17) 0.0365(17) 0.0055(14) 0.0054(13) -0.0034(13)
O2 0.0287(15) 0.0344(16) 0.0287(15) 0.0027(12) 0.0000(12) 0.0005(12)
O3 0.0315(16) 0.0421(17) 0.0352(16) 0.0039(14) 0.0001(13) -0.0075(13)
O4 0.0345(16) 0.0317(16) 0.0317(16) 0.0016(13) 0.0107(13) -0.0071(12)
O5 0.0356(16) 0.0332(16) 0.0269(15) 0.0026(12) 0.0038(12) -0.0034(13)
O6 0.0262(16) 0.0504(18) 0.0369(16) 0.0030(14) 0.0088(13) -0.0017(13)
C1 0.028(3) 0.030(3) 0.034(3) 0.005(2) 0.011(2) -0.002(2)
C2 0.023(3) 0.031(3) 0.039(3) -0.003(2) 0.011(2) -0.021(2)
C3 0.028(6) 0.103(16) 0.12(2) 0.067(14) 0.010(9) 0.017(8)
C4 0.066(5) 0.021(3) 0.032(3) 0.003(2) 0.005(3) -0.008(3)
N2 0.040(3) 0.053(3) 0.036(3) -0.007(2) -0.004(2) 0.008(2)
N1 0.041(4) 0.049(4) 0.040(3) 0.001(3) -0.001(2) 0.020(3)
Se4 0.065(4) 0.096(6) 0.064(4) -0.024(4) 0.002(3) 0.008(4)
Se3 0.054(5) 0.035(4) 0.069(6) 0.009(3) 0.021(4) -0.006(4)
C5 0.051(3) 0.032(3) 0.041(3) -0.003(2) 0.005(2) 0.000(2)
C6 0.046(3) 0.033(3) 0.054(3) 0.007(2) 0.003(2) -0.002(2)
C7 0.042(3) 0.036(3) 0.042(3) 0.010(2) 0.013(2) 0.007(2)
C8 0.029(2) 0.044(3) 0.034(2) 0.006(2) 0.0014(19) 0.000(2)
C9 0.031(2) 0.057(3) 0.031(2) -0.008(2) -0.0030(19) 0.002(2)
C10 0.035(2) 0.044(3) 0.035(2) -0.009(2) 0.002(2) -0.004(2)
C11 0.046(3) 0.037(3) 0.036(3) -0.007(2) 0.002(2) -0.003(2)
C12 0.051(3) 0.041(3) 0.035(3) 0.000(2) 0.010(2) 0.001(2)
C13 0.040(3) 0.039(3) 0.029(2) 0.007(2) 0.005(2) -0.002(2)
C14 0.039(3) 0.036(3) 0.044(3) 0.011(2) 0.010(2) -0.001(2)
C15 0.045(3) 0.031(2) 0.044(3) 0.004(2) 0.006(2) -0.009(2)
C16 0.042(3) 0.032(2) 0.041(3) -0.004(2) 0.004(2) 0.001(2)
C17 0.045(3) 0.040(3) 0.044(3) -0.007(2) 0.002(2) -0.014(2)
C18 0.033(2) 0.052(3) 0.042(3) 0.003(2) -0.004(2) -0.009(2)
C19 0.035(3) 0.066(3) 0.047(3) 0.016(3) 0.000(2) -0.019(2)
C20 0.024(2) 0.086(4) 0.047(3) 0.015(3) 0.012(2) -0.006(2)
C21 0.042(3) 0.057(3) 0.051(3) 0.002(2) 0.021(2) 0.008(2)
C22 0.046(3) 0.045(3) 0.035(3) -0.003(2) 0.011(2) 0.004(2)
N3 0.037(2) 0.0316(19) 0.0309(19) 0.0031(15) 0.0023(16) -0.0046(16)
N4 0.0294(19) 0.036(2) 0.0288(19) -0.0005(15) 0.0049(15) -0.0007(15)

loop_
_atom_type_symbol
_atom_type_description
_atom_type_scat_dispersion_real
_atom_type_scat_dispersion_imag
_atom_type_scat_source
C C 0.0033 0.0016 'International Tables Vol C Tables 4.2.6.8 and 6.1.1.4'
H H 0.0000 0.0000 'International Tables Vol C Tables 4.2.6.8 and 6.1.1.4'
N N 0.0061 0.0033 'International Tables Vol C Tables 4.2.6.8 and 6.1.1.4'
O O 0.0106 0.0060 'International Tables Vol C Tables 4.2.6.8 and 6.1.1.4'
K K 0.2009 0.2494 'International Tables Vol C Tables 4.2.6.8 and 6.1.1.4'
Se Se -0.0929 2.2259 'International Tables Vol C Tables 4.2.6.8 and 6.1.1.4'
Pd Pd -0.9988 1.0072 'International Tables Vol C Tables 4.2.6.8 and 6.1.1.4'

loop_
_geom_angle_atom_site_label_1
_geom_angle_atom_site_label_2
_geom_angle_atom_site_label_3
_geom_angle
_geom_angle_site_symmetry_1
_geom_angle_site_symmetry_3
_geom_angle_publ_flag
Se2 Pd1 Se2 180.0 . 3_746 ?
Se2 Pd1 Se1 91.611(17) . . y
Se2 Pd1 Se1 88.389(17) 3_746 . ?
Se2 Pd1 Se1 88.389(17) . 3_746 ?
Se2 Pd1 Se1 91.611(17) 3_746 3_746 ?
Se1 Pd1 Se1 180.0 . 3_746 ?
C1 Se1 Pd1 99.99(17) . . y
C1 Se1 Se3 22.0(4) . . ?
Pd1 Se1 Se3 121.8(4) . . ?
C2 Se2 Pd1 100.66(15) . . y
C2 Se2 Se4 23.76(17) . . ?
Pd1 Se2 Se4 115.38(16) . . ?
O4 K1 O6 99.93(8) . . ?
O4 K1 O2 100.12(8) . . ?
O6 K1 O2 99.84(8) . . ?
O4 K1 O1 154.94(8) . . ?
O6 K1 O1 100.79(8) . . ?
O2 K1 O1 62.49(8) . . ?
O4 K1 O3 99.93(8) . . ?
O6 K1 O3 62.51(8) . . ?
O2 K1 O3 155.33(8) . . ?
O1 K1 O3 102.05(8) . . ?
O4 K1 O5 62.55(8) . . ?
O6 K1 O5 155.05(8) . . ?
O2 K1 O5 100.71(8) . . ?
O1 K1 O5 101.17(8) . . ?
O3 K1 O5 101.22(8) . . ?
O4 K1 N4 62.12(8) . . ?
O6 K1 N4 62.39(9) . . ?
O2 K1 N4 61.99(8) . . ?
O1 K1 N4 116.76(9) . . ?
O3 K1 N4 116.56(9) . . ?
O5 K1 N4 116.51(9) . . ?
O4 K1 N3 117.55(9) . . ?
O6 K1 N3 117.75(9) . . ?
O2 K1 N3 118.20(9) . . ?
O1 K1 N3 63.54(8) . . ?
O3 K1 N3 63.40(9) . . ?
O5 K1 N3 63.23(8) . . ?
N4 K1 N3 179.67(9) . . ?
O4 K1 C13 44.61(9) . . ?
O6 K1 C13 130.62(9) . . ?
O2 K1 C13 116.89(9) . . ?
O1 K1 C13 124.53(9) . . ?
O3 K1 C13 87.58(9) . . ?
O5 K1 C13 24.69(8) . . ?
N4 K1 C13 106.04(9) . . ?
N3 K1 C13 73.64(9) . . ?
O4 K1 C19 115.83(10) . . ?
O6 K1 C19 44.40(10) . . ?
O2 K1 C19 131.05(9) . . ?
O1 K1 C19 88.95(10) . . ?
O3 K1 C19 24.52(8) . . ?
O5 K1 C19 124.53(10) . . ?
N4 K1 C19 105.99(11) . . ?
N3 K1 C19 74.10(11) . . ?
C13 K1 C19 112.05(10) . . ?
O4 K1 C7 130.63(9) . . ?
O6 K1 C7 116.78(9) . . ?
O2 K1 C7 44.60(9) . . ?
O1 K1 C7 24.60(8) . . ?
O3 K1 C7 125.36(9) . . ?
O5 K1 C7 87.91(9) . . ?
N4 K1 C7 105.99(9) . . ?
N3 K1 C7 74.23(9) . . ?
C13 K1 C7 112.56(10) . . ?
C19 K1 C7 113.50(11) . . ?
C6 O1 C7 114.5(3) . . ?
C6 O1 K1 115.2(2) . . ?
C7 O1 K1 102.1(2) . . ?
C9 O2 C8 111.8(3) . . ?
C9 O2 K1 121.1(2) . . ?
C8 O2 K1 116.5(2) . . ?
C19 O3 C18 114.4(3) . . ?
C19 O3 K1 101.5(2) . . ?
C18 O3 K1 115.8(2) . . ?
C15 O4 C14 112.5(3) . . ?
C15 O4 K1 120.7(2) . . ?
C14 O4 K1 116.1(2) . . ?
C13 O5 C12 114.3(3) . . ?
C13 O5 K1 100.7(2) . . ?
C12 O5 K1 115.4(2) . . ?
C21 O6 C20 111.7(3) . . ?
C21 O6 K1 120.2(2) . . ?
C20 O6 K1 116.3(2) . . ?
C2 C1 C3 119.5(8) . . ?
C2 C1 Se1 124.8(4) . . ?
C3 C1 Se1 115.6(8) . . ?
C1 C2 C4 121.5(5) . . ?
C1 C2 Se2 122.7(4) . . ?
C4 C2 Se2 115.8(4) . . ?
N1 C3 C1 178.1(19) . . y
N2 C4 C2 177.7(6) . . y
Se3 Se4 Se2 103.2(5) . . ?
Se4 Se3 Se1 93.5(6) . . ?
N3 C5 C6 114.0(3) . . ?
O1 C6 C5 114.8(3) . . ?
O1 C7 C8 108.0(3) . . ?
O1 C7 K1 53.32(16) . . ?
C8 C7 K1 85.5(2) . . ?
O2 C8 C7 108.3(3) . . ?
O2 C9 C10 108.9(3) . . ?
N4 C10 C9 113.5(3) . . ?
N3 C11 C12 113.8(3) . . ?
O5 C12 C11 114.2(3) . . ?
O5 C13 C14 109.0(3) . . ?
O5 C13 K1 54.60(17) . . ?
C14 C13 K1 85.6(2) . . ?
O4 C14 C13 109.1(3) . . ?
O4 C15 C16 109.8(3) . . ?
N4 C16 C15 113.9(3) . . ?
N3 C17 C18 113.8(3) . . ?
O3 C18 C17 113.8(3) . . ?
O3 C19 C20 109.1(3) . . ?
O3 C19 K1 53.98(17) . . ?
C20 C19 K1 85.7(2) . . ?
O6 C20 C19 108.4(3) . . ?
O6 C21 C22 108.8(3) . . ?
N4 C22 C21 114.5(3) . . ?
C11 N3 C17 110.1(3) . . ?
C11 N3 C5 110.7(3) . . ?
C17 N3 C5 110.4(3) . . ?
C11 N3 K1 108.9(2) . . ?
C17 N3 K1 108.5(2) . . ?
C5 N3 K1 108.1(2) . . ?
C22 N4 C16 110.7(3) . . ?
C22 N4 C10 110.7(3) . . ?
C16 N4 C10 109.9(3) . . ?
C22 N4 K1 108.0(2) . . ?
C16 N4 K1 109.0(2) . . ?
C10 N4 K1 108.6(2) . . ?

loop_
_geom_bond_atom_site_label_1
_geom_bond_atom_site_label_2
_geom_bond_distance
_geom_bond_site_symmetry_2
_geom_bond_publ_flag
Pd1 Se2 2.4002(5) . y
Pd1 Se2 2.4002(5) 3_746 ?
Pd1 Se1 2.4042(5) . y
Pd1 Se1 2.4042(5) 3_746 ?
Se1 C1 1.868(5) . y
Se1 Se3 2.641(19) . ?
Se2 C2 1.875(5) . y
Se2 Se4 2.523(7) . ?
K1 O4 2.696(3) . ?
K1 O6 2.700(3) . ?
K1 O2 2.701(3) . ?
K1 O1 2.759(3) . ?
K1 O3 2.770(3) . ?
K1 O5 2.777(3) . ?
K1 N4 2.894(3) . ?
K1 N3 2.939(3) . ?
K1 C13 3.348(4) . ?
K1 C19 3.356(4) . ?
K1 C7 3.364(4) . ?
O1 C6 1.422(4) . ?
O1 C7 1.432(4) . ?
O2 C9 1.411(4) . ?
O2 C8 1.432(4) . ?
O3 C19 1.421(5) . ?
O3 C18 1.431(5) . ?
O4 C15 1.421(4) . ?
O4 C14 1.423(4) . ?
O5 C13 1.423(4) . ?
O5 C12 1.430(4) . ?
O6 C21 1.424(5) . ?
O6 C20 1.425(4) . ?
C1 C2 1.366(6) . y
C1 C3 1.57(2) . y
C2 C4 1.414(10) . y
C3 N1 0.974(18) . y
C4 N2 1.132(8) . y
Se4 Se3 2.411(19) . ?
C5 N3 1.478(5) . ?
C5 C6 1.499(5) . ?
C7 C8 1.506(5) . ?
C9 C10 1.517(5) . ?
C10 N4 1.474(5) . ?
C11 N3 1.466(5) . ?
C11 C12 1.515(5) . ?
C13 C14 1.489(5) . ?
C15 C16 1.504(5) . ?
C16 N4 1.471(5) . ?
C17 N3 1.476(5) . ?
C17 C18 1.518(6) . ?
C19 C20 1.493(6) . ?
C21 C22 1.512(6) . ?
C22 N4 1.460(5) . ?
